data_7055761
loop_
_publ_author_name
'Asmafiliz, Nuran'
'K\?il\?i\,c, Zeynel'
'Civan, Mehmet'
'Avc\?i, Orhan'
'Yasemin G\"onder (n\'ee Ko\,c), L.'
'A\,c\?ik, Leyla'
'Ayd\?in, Bet\"ul'
'T\"urk, Mustafa'
'H\"okelek, Tuncer'

_publ_section_title
;
 Phosphorus--nitrogen compounds. Part 36. Syntheses, Langmuir--Blodgett
 thin films and biological activities of spiro-bino-spiro trimeric
 phosphazenes
;
_journal_issue 11
_journal_name_full 'New J. Chem.'
_journal_page_first 9609
_journal_paper_doi 10.1039/C6NJ02052F
_journal_volume 40
_journal_year 2016
_chemical_formula_moiety 'C14 H22 Cl8 N10 P6'
_chemical_formula_sum 'C14 H22 Cl8 N10 P6'
_chemical_formula_weight 799.84
_chemical_name_systematic
;
 ?
;
_space_group_crystal_system monoclinic
_space_group_IT_number 14
_space_group_name_Hall '-P 2yn'
_space_group_name_H-M_alt 'P 1 21/n 1'
_symmetry_space_group_name_Hall '-P 2yn'
_symmetry_space_group_name_H-M 'P 1 21/n 1'
_atom_sites_solution_hydrogens geom
_audit_creation_method SHELXL-2013
_audit_update_record
;
2016-06-13 deposited with the CCDC.
2016-09-15 downloaded from the CCDC.
;
_cell_angle_alpha 90
_cell_angle_beta 97.3160(10)
_cell_angle_gamma 90
_cell_formula_units_Z 4
_cell_length_a 9.4119(4)
_cell_length_b 33.4898(13)
_cell_length_c 10.4590(4)
_cell_measurement_reflns_used 9797
_cell_measurement_temperature 293(2)
_cell_measurement_theta_max 30.33
_cell_measurement_theta_min 2.37
_cell_volume 3269.9(2)
_computing_cell_refinement 'Bruker SAINT'
_computing_data_collection 'Bruker APEX2'
_computing_data_reduction 'Bruker SAINT'
_computing_molecular_graphics 'Bruker SHELXTL'
_computing_publication_material 'Ortep-3 for Windows (Farrugia, 1997)'
_computing_structure_refinement 'SHELXL-2013 (Sheldrick, 2013)'
_computing_structure_solution 'SHELXS-2013 (Sheldrick, 2013)'
_diffrn_ambient_temperature 293(2)
_diffrn_measured_fraction_theta_full 0.935
_diffrn_measured_fraction_theta_max 0.861
_diffrn_measurement_device_type 'Bruker APEX-II CCD'
_diffrn_measurement_method '\f and \w scans'
_diffrn_radiation_type MoK\a
_diffrn_radiation_wavelength 0.71073
_diffrn_reflns_av_R_equivalents 0.0226
_diffrn_reflns_av_unetI/netI 0.0390
_diffrn_reflns_Laue_measured_fraction_full 0.935
_diffrn_reflns_Laue_measured_fraction_max 0.861
_diffrn_reflns_limit_h_max 2
_diffrn_reflns_limit_h_min -13
_diffrn_reflns_limit_k_max 46
_diffrn_reflns_limit_k_min -36
_diffrn_reflns_limit_l_max 13
_diffrn_reflns_limit_l_min -12
_diffrn_reflns_number 15322
_diffrn_reflns_point_group_measured_fraction_full 0.935
_diffrn_reflns_point_group_measured_fraction_max 0.861
_diffrn_reflns_theta_full 25.242
_diffrn_reflns_theta_max 30.301
_diffrn_reflns_theta_min 3.744
_diffrn_source 'fine-focus sealed tube'
_exptl_absorpt_coefficient_mu 1.010
_exptl_absorpt_correction_T_max 0.817
_exptl_absorpt_correction_T_min 0.661
_exptl_absorpt_correction_type multi-scan
_exptl_absorpt_process_details 'SADABS; Bruker, 2005'
_exptl_crystal_colour colourless
_exptl_crystal_density_diffrn 1.625
_exptl_crystal_description prism
_exptl_crystal_F_000 1608
_exptl_crystal_size_max 0.500
_exptl_crystal_size_mid 0.350
_exptl_crystal_size_min 0.200
_refine_diff_density_max 0.625
_refine_diff_density_min -0.445
_refine_diff_density_rms 0.066
_refine_ls_extinction_method none
_refine_ls_goodness_of_fit_ref 1.035
_refine_ls_hydrogen_treatment constr
_refine_ls_matrix_type full
_refine_ls_number_parameters 345
_refine_ls_number_reflns 8440
_refine_ls_number_restraints 0
_refine_ls_restrained_S_all 1.035
_refine_ls_R_factor_all 0.0783
_refine_ls_R_factor_gt 0.0543
_refine_ls_shift/su_max 0.000
_refine_ls_shift/su_mean 0.000
_refine_ls_structure_factor_coef Fsqd
_refine_ls_weighting_details 'w=1/[\s^2^(Fo^2^)+(0.0492P)^2^+3.5909P] where P=(Fo^2^+2Fc^2^)/3'
_refine_ls_weighting_scheme calc
_refine_ls_wR_factor_gt 0.1293
_refine_ls_wR_factor_ref 0.1405
_reflns_Friedel_coverage 0.000
_reflns_number_gt 5917
_reflns_number_total 8440
_reflns_threshold_expression 'I > 2\s(I)'
_cod_data_source_file c6nj02052f2.cif
_cod_data_source_block shelx
_cod_depositor_comments
;
Adding full bibliography for 7055761--7055763.cif.

2018-01-30
Z value changed to be consistent with given formula
                 miguel
;
_cod_original_formula_units_Z 5
_cod_database_code 7055761
_shelx_space_group_comment
;
The symmetry employed for this shelxl refinement is uniquely defined
by the following loop, which should always be used as a source of
symmetry information in preference to the above space-group names.
They are only intended as comments.
;
_shelx_estimated_absorpt_t_min 0.632
_shelx_estimated_absorpt_t_max 0.824
_shelxl_version_number 2013-4

loop_
_space_group_symop_operation_xyz
'x, y, z'
'-x+1/2, y+1/2, -z+1/2'
'-x, -y, -z'
'x-1/2, -y-1/2, z-1/2'

loop_
_atom_site_label
_atom_site_type_symbol
_atom_site_fract_x
_atom_site_fract_y
_atom_site_fract_z
_atom_site_U_iso_or_equiv
_atom_site_adp_type
_atom_site_occupancy
_atom_site_site_symmetry_order
_atom_site_calc_flag
_atom_site_refinement_flags_posn
_atom_site_refinement_flags_adp
Cl1 Cl 1.11248(11) 0.05333(4) 0.01218(12) 0.0749(3) Uani 1 1 d . .
Cl2 Cl 0.91948(14) 0.11540(3) -0.14091(10) 0.0730(3) Uani 1 1 d . .
Cl3 Cl 0.69922(12) 0.00845(3) 0.21951(11) 0.0714(3) Uani 1 1 d . .
Cl4 Cl 0.49933(10) 0.05811(4) 0.02669(11) 0.0739(3) Uani 1 1 d . .
Cl5 Cl 0.73508(11) 0.20833(4) 0.75761(13) 0.0795(3) Uani 1 1 d . .
Cl6 Cl 0.54219(15) 0.25937(4) 0.56453(13) 0.0863(4) Uani 1 1 d . .
Cl7 Cl 0.11790(10) 0.20718(3) 0.74878(11) 0.0691(3) Uani 1 1 d . .
Cl8 Cl 0.31746(16) 0.15416(4) 0.92972(12) 0.0929(4) Uani 1 1 d . .
P1 P 0.84962(9) 0.12454(2) 0.23813(8) 0.04066(19) Uani 1 1 d . .
P2 P 0.69792(8) 0.05979(2) 0.11993(8) 0.03954(18) Uani 1 1 d . .
P3 P 0.93616(9) 0.08509(3) 0.02502(8) 0.04182(19) Uani 1 1 d . .
P4 P 0.39748(8) 0.14057(3) 0.54085(9) 0.0468(2) Uani 1 1 d . .
P5 P 0.30512(9) 0.17868(3) 0.75431(9) 0.0456(2) Uani 1 1 d . .
P6 P 0.53880(9) 0.20738(3) 0.65799(9) 0.0457(2) Uani 1 1 d . .
N1 N 0.7111(3) 0.09599(9) 0.2141(3) 0.0479(7) Uani 1 1 d . .
N2 N 0.8070(3) 0.05473(9) 0.0185(3) 0.0543(8) Uani 1 1 d . .
N3 N 0.9647(3) 0.11443(9) 0.1410(3) 0.0519(7) Uani 1 1 d . .
N4 N 0.2912(3) 0.14585(9) 0.6491(3) 0.0568(8) Uani 1 1 d . .
N5 N 0.4271(3) 0.21120(10) 0.7573(3) 0.0586(8) Uani 1 1 d . .
N6 N 0.5275(3) 0.17212(9) 0.5606(3) 0.0562(8) Uani 1 1 d . .
N7 N 0.8064(4) 0.17175(9) 0.2343(3) 0.0626(8) Uani 1 1 d . .
N8 N 0.9216(3) 0.12462(9) 0.3875(3) 0.0496(7) Uani 1 1 d . .
N9 N 0.4561(3) 0.09537(9) 0.5332(3) 0.0559(8) Uani 1 1 d . .
N10 N 0.3098(3) 0.14104(11) 0.3946(3) 0.0647(9) Uani 1 1 d . .
C1 C 0.8745(6) 0.01640(13) 0.6918(4) 0.0740(12) Uani 1 1 d . .
H1 H 0.9147 -0.0049 0.7406 0.089 Uiso 1 1 calc R U
C2 C 0.9543(5) 0.03680(13) 0.6126(4) 0.0663(11) Uani 1 1 d . .
H2 H 1.0485 0.0292 0.6082 0.080 Uiso 1 1 calc R U
C3 C 0.8971(4) 0.06843(11) 0.5394(3) 0.0474(8) Uani 1 1 d . .
C4 C 0.7565(3) 0.07915(10) 0.5479(3) 0.0466(7) Uani 1 1 d . .
H4 H 0.7159 0.1003 0.4985 0.056 Uiso 1 1 calc R U
C5 C 0.6751(4) 0.05904(10) 0.6286(3) 0.0505(8) Uani 1 1 d . .
C6 C 0.7351(5) 0.02737(11) 0.6996(4) 0.0638(10) Uani 1 1 d . .
H6 H 0.6811 0.0133 0.7531 0.077 Uiso 1 1 calc R U
C7 C 0.9889(4) 0.09039(13) 0.4539(4) 0.0594(10) Uani 1 1 d . .
H7A H 1.0758 0.0992 0.5063 0.071 Uiso 1 1 calc R U
H7B H 1.0165 0.0718 0.3903 0.071 Uiso 1 1 calc R U
C8 C 0.5234(4) 0.07307(12) 0.6410(4) 0.0674(12) Uani 1 1 d . .
H8A H 0.4648 0.0499 0.6531 0.081 Uiso 1 1 calc R U
H8B H 0.5261 0.0895 0.7177 0.081 Uiso 1 1 calc R U
C9 C 0.4031(4) 0.07544(14) 0.4116(5) 0.0781(14) Uani 1 1 d . .
H9A H 0.3244 0.0577 0.4233 0.094 Uiso 1 1 calc R U
H9B H 0.4788 0.0600 0.3805 0.094 Uiso 1 1 calc R U
C10 C 0.3539(5) 0.10777(18) 0.3185(5) 0.0864(16) Uani 1 1 d . .
H10A H 0.4310 0.1159 0.2709 0.104 Uiso 1 1 calc R U
H10B H 0.2741 0.0986 0.2577 0.104 Uiso 1 1 calc R U
C11 C 0.2694(6) 0.17769(18) 0.3266(5) 0.0936(16) Uani 1 1 d . .
H11A H 0.2469 0.1976 0.3869 0.140 Uiso 1 1 calc R U
H11B H 0.1871 0.1730 0.2643 0.140 Uiso 1 1 calc R U
H11C H 0.3475 0.1868 0.2834 0.140 Uiso 1 1 calc R U
C12 C 0.9126(5) 0.16315(13) 0.4511(4) 0.0660(11) Uani 1 1 d . .
H12A H 1.0066 0.1754 0.4673 0.079 Uiso 1 1 calc R U
H12B H 0.8752 0.1598 0.5327 0.079 Uiso 1 1 calc R U
C13 C 0.8141(5) 0.18861(12) 0.3620(4) 0.0720(12) Uani 1 1 d . .
H13A H 0.7196 0.1891 0.3897 0.086 Uiso 1 1 calc R U
H13B H 0.8502 0.2157 0.3621 0.086 Uiso 1 1 calc R U
C14 C 0.7062(6) 0.18801(14) 0.1309(5) 0.0833(14) Uani 1 1 d . .
H14A H 0.7124 0.1732 0.0533 0.125 Uiso 1 1 calc R U
H14B H 0.7290 0.2155 0.1175 0.125 Uiso 1 1 calc R U
H14C H 0.6107 0.1861 0.1534 0.125 Uiso 1 1 calc R U

loop_
_atom_site_aniso_label
_atom_site_aniso_U_11
_atom_site_aniso_U_22
_atom_site_aniso_U_33
_atom_site_aniso_U_23
_atom_site_aniso_U_13
_atom_site_aniso_U_12
Cl1 0.0609(6) 0.0817(7) 0.0855(8) -0.0045(6) 0.0225(5) 0.0165(5)
Cl2 0.1029(8) 0.0690(7) 0.0466(6) 0.0106(5) 0.0077(5) -0.0120(6)
Cl3 0.0805(7) 0.0552(6) 0.0798(8) 0.0176(5) 0.0152(5) -0.0075(5)
Cl4 0.0499(5) 0.0831(7) 0.0821(7) -0.0215(6) -0.0169(5) -0.0004(5)
Cl5 0.0486(5) 0.0917(8) 0.0944(8) -0.0163(7) -0.0053(5) -0.0049(5)
Cl6 0.1060(9) 0.0622(7) 0.0926(9) 0.0162(6) 0.0203(7) -0.0089(6)
Cl7 0.0522(5) 0.0747(7) 0.0832(7) -0.0179(5) 0.0200(5) 0.0050(4)
Cl8 0.1029(9) 0.1123(10) 0.0620(7) 0.0235(7) 0.0048(6) -0.0146(8)
P1 0.0445(4) 0.0423(4) 0.0364(5) -0.0089(3) 0.0097(3) -0.0112(3)
P2 0.0372(4) 0.0402(4) 0.0413(5) -0.0066(3) 0.0057(3) -0.0088(3)
P3 0.0457(4) 0.0452(5) 0.0366(5) -0.0058(4) 0.0131(3) -0.0073(3)
P4 0.0362(4) 0.0512(5) 0.0553(5) -0.0167(4) 0.0147(3) -0.0077(3)
P5 0.0420(4) 0.0508(5) 0.0469(5) -0.0090(4) 0.0161(3) -0.0067(3)
P6 0.0398(4) 0.0463(5) 0.0528(5) -0.0086(4) 0.0130(3) -0.0103(3)
N1 0.0397(13) 0.0547(17) 0.0515(17) -0.0175(13) 0.0147(11) -0.0129(11)
N2 0.0586(17) 0.0543(18) 0.0541(18) -0.0217(14) 0.0229(14) -0.0201(13)
N3 0.0468(14) 0.0641(19) 0.0477(17) -0.0165(14) 0.0175(12) -0.0215(13)
N4 0.0462(15) 0.0542(17) 0.075(2) -0.0235(15) 0.0289(14) -0.0180(12)
N5 0.0548(17) 0.0634(19) 0.062(2) -0.0267(16) 0.0252(14) -0.0203(14)
N6 0.0487(15) 0.0614(18) 0.064(2) -0.0229(15) 0.0281(14) -0.0197(13)
N7 0.087(2) 0.0443(17) 0.057(2) -0.0088(15) 0.0120(17) -0.0070(15)
N8 0.0534(15) 0.0583(18) 0.0376(16) -0.0094(13) 0.0082(12) -0.0127(13)
N9 0.0467(15) 0.0510(17) 0.072(2) -0.0188(16) 0.0156(14) -0.0032(12)
N10 0.0501(17) 0.085(2) 0.059(2) -0.0212(18) 0.0063(14) -0.0034(16)
C1 0.106(4) 0.055(2) 0.057(3) 0.007(2) -0.001(2) 0.020(2)
C2 0.071(3) 0.071(3) 0.054(2) -0.007(2) -0.0006(19) 0.024(2)
C3 0.0495(17) 0.058(2) 0.0335(18) -0.0060(15) -0.0011(13) 0.0064(14)
C4 0.0473(17) 0.0504(19) 0.0427(19) 0.0051(15) 0.0082(13) 0.0026(14)
C5 0.069(2) 0.0394(18) 0.046(2) -0.0003(15) 0.0168(16) -0.0009(15)
C6 0.102(3) 0.043(2) 0.048(2) 0.0030(17) 0.017(2) -0.003(2)
C7 0.0388(16) 0.092(3) 0.047(2) 0.002(2) 0.0040(14) 0.0030(17)
C8 0.073(2) 0.055(2) 0.083(3) 0.006(2) 0.046(2) -0.0003(19)
C9 0.049(2) 0.077(3) 0.108(4) -0.056(3) 0.012(2) -0.0088(19)
C10 0.057(2) 0.127(4) 0.074(3) -0.048(3) 0.003(2) 0.003(3)
C11 0.077(3) 0.118(4) 0.086(4) 0.020(3) 0.010(3) 0.017(3)
C12 0.074(2) 0.079(3) 0.049(2) -0.029(2) 0.0186(19) -0.027(2)
C13 0.099(3) 0.053(2) 0.070(3) -0.020(2) 0.033(3) -0.015(2)
C14 0.102(4) 0.061(3) 0.085(4) 0.012(2) 0.007(3) 0.004(2)

loop_
_atom_type_symbol
_atom_type_description
_atom_type_scat_dispersion_real
_atom_type_scat_dispersion_imag
_atom_type_scat_source
C C 0.0033 0.0016 'International Tables Vol C Tables 4.2.6.8 and 6.1.1.4'
H H 0.0000 0.0000 'International Tables Vol C Tables 4.2.6.8 and 6.1.1.4'
Cl Cl 0.1484 0.1585 'International Tables Vol C Tables 4.2.6.8 and 6.1.1.4'
N N 0.0061 0.0033 'International Tables Vol C Tables 4.2.6.8 and 6.1.1.4'
P P 0.1023 0.0942 'International Tables Vol C Tables 4.2.6.8 and 6.1.1.4'

loop_
_geom_angle_atom_site_label_1
_geom_angle_atom_site_label_2
_geom_angle_atom_site_label_3
_geom_angle
N1 P1 N3 111.86(14)
N1 P1 N7 112.17(17)
N1 P1 N8 112.43(15)
N3 P1 N7 111.91(17)
N3 P1 N8 112.07(16)
N8 P1 N7 95.42(17)
Cl4 P2 Cl3 99.94(6)
N1 P2 Cl3 110.09(13)
N1 P2 Cl4 109.00(12)
N1 P2 N2 120.20(14)
N2 P2 Cl3 107.17(13)
N2 P2 Cl4 108.54(13)
Cl1 P3 Cl2 100.76(6)
N2 P3 Cl1 107.26(13)
N2 P3 Cl2 108.34(13)
N3 P3 Cl1 109.10(13)
N3 P3 Cl2 110.02(13)
N3 P3 N2 119.66(14)
N4 P4 N9 112.56(17)
N4 P4 N10 111.69(17)
N6 P4 N4 111.55(14)
N6 P4 N9 111.24(16)
N6 P4 N10 113.35(18)
N9 P4 N10 95.55(18)
Cl7 P5 Cl8 99.83(6)
N4 P5 N5 119.90(15)
N4 P5 Cl7 108.90(13)
N4 P5 Cl8 110.50(14)
N5 P5 Cl7 107.89(13)
N5 P5 Cl8 107.93(14)
Cl6 P6 Cl5 99.76(7)
N5 P6 Cl5 107.75(13)
N5 P6 Cl6 107.78(14)
N6 P6 Cl5 109.55(13)
N6 P6 Cl6 110.20(14)
N6 P6 N5 119.90(15)
P2 N1 P1 123.97(16)
P2 N2 P3 117.74(17)
P3 N3 P1 124.07(17)
P5 N4 P4 124.92(17)
P6 N5 P5 118.42(18)
P6 N6 P4 124.75(17)
C13 N7 P1 111.9(3)
C13 N7 C14 119.7(4)
C14 N7 P1 121.3(3)
C7 N8 P1 124.5(2)
C7 N8 C12 122.0(3)
C12 N8 P1 113.5(3)
C8 N9 P4 124.7(3)
C8 N9 C9 120.9(4)
C9 N9 P4 112.9(3)
C10 N10 P4 110.9(3)
C11 N10 P4 122.4(3)
C11 N10 C10 117.1(4)
C2 C1 C6 120.2(4)
C2 C1 H1 119.9
C6 C1 H1 119.9
C1 C2 C3 121.0(4)
C1 C2 H2 119.5
C3 C2 H2 119.5
C2 C3 C4 118.2(4)
C2 C3 C7 119.4(3)
C4 C3 C7 122.3(3)
C3 C4 H4 119.3
C5 C4 C3 121.4(3)
C5 C4 H4 119.3
C4 C5 C8 120.0(3)
C6 C5 C4 118.9(4)
C6 C5 C8 121.1(3)
C1 C6 H6 119.9
C5 C6 C1 120.3(4)
C5 C6 H6 119.9
C3 C7 H7A 108.5
C3 C7 H7B 108.5
N8 C7 C3 115.0(3)
N8 C7 H7A 108.5
N8 C7 H7B 108.5
H7A C7 H7B 107.5
N9 C8 C5 114.7(3)
N9 C8 H8A 108.6
N9 C8 H8B 108.6
C5 C8 H8A 108.6
C5 C8 H8B 108.6
H8A C8 H8B 107.6
N9 C9 C10 106.2(3)
N9 C9 H9A 110.5
N9 C9 H9B 110.5
C10 C9 H9A 110.5
C10 C9 H9B 110.5
H9A C9 H9B 108.7
N10 C10 C9 106.6(4)
N10 C10 H10A 110.4
N10 C10 H10B 110.4
C9 C10 H10A 110.4
C9 C10 H10B 110.4
H10A C10 H10B 108.6
N10 C11 H11A 109.5
N10 C11 H11B 109.5
N10 C11 H11C 109.5
H11A C11 H11B 109.5
H11A C11 H11C 109.5
H11B C11 H11C 109.5
N8 C12 C13 106.7(3)
N8 C12 H12A 110.4
N8 C12 H12B 110.4
C13 C12 H12A 110.4
C13 C12 H12B 110.4
H12A C12 H12B 108.6
N7 C14 H14A 109.5
N7 C14 H14B 109.5
N7 C14 H14C 109.5
H14A C14 H14B 109.5
H14A C14 H14C 109.5
H14B C14 H14C 109.5
N7 C13 C12 107.9(3)
N7 C13 H13A 110.1
N7 C13 H13B 110.1
C12 C13 H13A 110.1
C12 C13 H13B 110.1
H13A C13 H13B 108.4

loop_
_geom_bond_atom_site_label_1
_geom_bond_atom_site_label_2
_geom_bond_distance
P1 N1 1.610(3)
P1 N3 1.613(3)
P1 N7 1.632(3)
P1 N8 1.622(3)
P2 Cl3 2.0095(13)
P2 Cl4 1.9959(12)
P2 N1 1.557(3)
P2 N2 1.576(3)
P3 Cl1 1.9900(13)
P3 Cl2 1.9994(13)
P3 N2 1.580(3)
P3 N3 1.557(3)
P4 N4 1.613(3)
P4 N6 1.610(3)
P4 N9 1.616(3)
P4 N10 1.643(4)
P5 Cl7 1.9983(13)
P5 Cl8 1.9997(15)
P5 N4 1.549(3)
P5 N5 1.580(3)
P6 Cl5 2.0023(13)
P6 Cl6 1.9989(15)
P6 N5 1.574(3)
P6 N6 1.554(3)
N7 C13 1.443(5)
N7 C14 1.448(6)
N8 C7 1.444(5)
N8 C12 1.459(5)
N9 C8 1.432(5)
N9 C9 1.467(5)
N10 C10 1.459(5)
N10 C11 1.445(6)
C1 C2 1.370(6)
C1 C6 1.375(6)
C1 H1 0.9300
C2 H2 0.9300
C3 C2 1.375(5)
C3 C7 1.511(5)
C4 C3 1.385(4)
C4 H4 0.9300
C5 C4 1.385(4)
C5 C6 1.374(5)
C5 C8 1.524(5)
C6 H6 0.9300
C7 H7A 0.9700
C7 H7B 0.9700
C8 H8A 0.9700
C8 H8B 0.9700
C9 C10 1.489(7)
C9 H9A 0.9700
C9 H9B 0.9700
C10 H10A 0.9700
C10 H10B 0.9700
C11 H11A 0.9600
C11 H11B 0.9600
C11 H11C 0.9600
C12 C13 1.495(6)
C12 H12A 0.9700
C12 H12B 0.9700
C13 H13A 0.9700
C13 H13B 0.9700
C14 H14A 0.9600
C14 H14B 0.9600
C14 H14C 0.9600

loop_
_geom_torsion_atom_site_label_1
_geom_torsion_atom_site_label_2
_geom_torsion_atom_site_label_3
_geom_torsion_atom_site_label_4
_geom_torsion
N3 P1 N1 P2 6.8(3)
N7 P1 N1 P2 133.5(2)
N8 P1 N1 P2 -120.4(2)
N1 P1 N3 P3 8.5(3)
N7 P1 N3 P3 -118.4(3)
N8 P1 N3 P3 135.8(2)
N1 P1 N7 C13 102.1(3)
N1 P1 N7 C14 -48.3(4)
N3 P1 N7 C13 -131.3(3)
N3 P1 N7 C14 78.4(4)
N8 P1 N7 C13 -14.8(3)
N8 P1 N7 C14 -165.2(4)
N1 P1 N8 C7 65.5(3)
N1 P1 N8 C12 -114.5(2)
N3 P1 N8 C7 -61.5(3)
N3 P1 N8 C12 118.5(3)
N7 P1 N8 C7 -177.8(3)
N7 P1 N8 C12 2.2(3)
Cl3 P2 N1 P1 111.4(2)
Cl4 P2 N1 P1 -139.94(19)
N2 P2 N1 P1 -13.8(3)
Cl3 P2 N2 P3 -121.1(2)
Cl4 P2 N2 P3 131.75(19)
N1 P2 N2 P3 5.4(3)
Cl1 P3 N2 P2 133.80(19)
Cl2 P3 N2 P2 -118.2(2)
N3 P3 N2 P2 9.0(3)
Cl1 P3 N3 P1 -140.5(2)
Cl2 P3 N3 P1 109.8(2)
N2 P3 N3 P1 -16.6(3)
N6 P4 N4 P5 3.6(3)
N9 P4 N4 P5 129.5(3)
N10 P4 N4 P5 -124.4(3)
N4 P4 N6 P6 -8.5(3)
N9 P4 N6 P6 -135.1(3)
N10 P4 N6 P6 118.6(3)
N4 P4 N9 C8 -52.5(3)
N4 P4 N9 C9 113.3(3)
N6 P4 N9 C8 73.5(3)
N6 P4 N9 C9 -120.7(3)
N10 P4 N9 C8 -168.8(3)
N10 P4 N9 C9 -3.0(3)
N4 P4 N10 C10 -131.8(3)
N4 P4 N10 C11 83.1(4)
N6 P4 N10 C10 101.1(3)
N6 P4 N10 C11 -43.9(4)
N9 P4 N10 C10 -14.9(3)
N9 P4 N10 C11 -159.9(3)
Cl7 P5 N4 P4 127.3(2)
Cl8 P5 N4 P4 -124.0(2)
N5 P5 N4 P4 2.4(4)
Cl7 P5 N5 P6 -129.6(2)
Cl8 P5 N5 P6 123.3(2)
N4 P5 N5 P6 -4.3(4)
Cl5 P6 N5 P5 -126.3(2)
Cl6 P6 N5 P5 126.9(2)
N6 P6 N5 P5 -0.2(3)
Cl5 P6 N6 P4 132.4(2)
Cl6 P6 N6 P4 -118.8(2)
N5 P6 N6 P4 7.1(4)
P1 N7 C13 C12 22.5(4)
C14 N7 C13 C12 173.4(4)
P1 N8 C7 C3 -100.0(3)
C12 N8 C7 C3 80.0(4)
P1 N8 C12 C13 10.2(4)
C7 N8 C12 C13 -169.8(3)
P4 N9 C8 C5 -120.9(3)
C9 N9 C8 C5 74.4(5)
P4 N9 C9 C10 19.1(4)
C8 N9 C9 C10 -174.5(3)
P4 N10 C10 C9 27.5(4)
C11 N10 C10 C9 174.6(4)
C6 C1 C2 C3 -0.1(7)
C2 C1 C6 C5 -0.5(7)
C4 C3 C2 C1 0.0(6)
C7 C3 C2 C1 179.5(4)
C2 C3 C7 N8 -176.3(3)
C4 C3 C7 N8 3.2(5)
C5 C4 C3 C2 0.6(5)
C5 C4 C3 C7 -178.9(3)
C6 C5 C4 C3 -1.2(5)
C8 C5 C4 C3 176.7(3)
C4 C5 C6 C1 1.1(6)
C8 C5 C6 C1 -176.8(4)
C4 C5 C8 N9 23.9(5)
C6 C5 C8 N9 -158.3(4)
N9 C9 C10 N10 -28.3(4)
N8 C12 C13 N7 -19.8(4)
